data_9009977
loop_
_publ_author_name
'Wilson, C. C.'
'Cox, P. J.'
'Stewart, N. S.'

_publ_section_title
;
 Structure and disorder in schultenite, lead hydrogen arsenate
;
_journal_name_full 'Journal of Crystallographic and Spectroscopic Research'
_journal_page_first 589
_journal_page_last 593
_journal_paper_doi 10.1007/BF01161081
_journal_volume 21
_journal_year 1991
_chemical_formula_sum 'As H O4 Pb'
_chemical_name_mineral Schultenite
_space_group_IT_number 13
_symmetry_space_group_name_Hall '-P 2yc'
_symmetry_space_group_name_H-M 'P 1 2/c 1'
_cell_angle_alpha 90
_cell_angle_beta 96.07
_cell_angle_gamma 90
_cell_length_a 4.930
_cell_length_b 6.772
_cell_length_c 5.859
_cell_formula_units_Z 2
_cell_volume 194.512
_database_code_amcsd 0013023
_exptl_crystal_density_diffrn 5.927
_cod_original_formula_sum 'Pb H As O4'
_cod_database_code 9009977

loop_
_space_group_symop_operation_xyz
x,y,z
x,-y,1/2+z
-x,y,1/2-z
-x,-y,-z

loop_
_atom_site_aniso_label
_atom_site_aniso_U_11
_atom_site_aniso_U_22
_atom_site_aniso_U_33
_atom_site_aniso_U_12
_atom_site_aniso_U_13
_atom_site_aniso_U_23
Pb 0.01216 0.01216 0.01431 0.00000 0.00101 0.00000
As 0.00874 0.00811 0.01089 0.00000 0.00013 0.00000
O1 0.01735 0.01571 0.01469 0.00355 0.01393 0.00747
O2 0.00950 0.01735 0.00798 0.00431 0.00152 0.00089

loop_
_atom_site_label
_atom_site_fract_x
_atom_site_fract_y
_atom_site_fract_z
_atom_site_occupancy
_atom_site_U_iso_or_equiv
Pb 0.00000 0.20270 0.25000 1.00000 ?
H 0.48400 0.52450 0.48800 0.50000 0.03040
As 0.50000 0.79660 0.25000 1.00000 ?
O1 0.35910 0.64940 0.44330 1.00000 ?
O2 0.24920 0.93180 0.10890 1.00000 ?

loop_
_cod_related_entry_id
_cod_related_entry_database
_cod_related_entry_code
1 AMCSD 0013023
